data_4312975
loop_
_publ_author_name
'John F. Berry'
'F. Albert Cotton'
'Peng Lei'
'Carlos A. Murillo'

_publ_section_title
;
 Further Structural and Magnetic Studies of Tricopper Dipyridylamido
 Complexes
;
_journal_name_full 'Inorganic Chemistry'
_journal_page_first 377
_journal_page_last 382
_journal_paper_doi 10.1021/ic025957c
_journal_volume 42
_journal_year 2003
_chemical_compound_source synthesis
_chemical_formula_moiety '[Cu3(N3C10H8)4Cl2][C4H10O]'
_chemical_formula_sum 'C44 H42 Cl2 Cu3 N12 O'
_chemical_formula_weight 1016.42
_chemical_melting_point ?
_chemical_name_systematic
; 
 ? 
;
_space_group_IT_number 14
_symmetry_cell_setting monoclinic
_symmetry_space_group_name_Hall '-P 2ybc'
_symmetry_space_group_name_H-M 'P 1 21/c 1'
_atom_sites_solution_hydrogens geom
_atom_sites_solution_primary direct
_atom_sites_solution_secondary difmap
_audit_creation_method SHELXL
_cell_angle_alpha 90.00
_cell_angle_beta 99.240(4)
_cell_angle_gamma 90.00
_cell_formula_units_Z 4
_cell_length_a 15.9887(9)
_cell_length_b 15.7321(5)
_cell_length_c 16.9933(8)
_cell_measurement_reflns_used 250
_cell_measurement_temperature 293(2)
_cell_measurement_theta_max 41.6
_cell_measurement_theta_min 18.2
_cell_volume 4219.0(3)
_computing_cell_refinement MADNES
_computing_data_collection MADNES
_computing_data_reduction PROCOR
_computing_structure_refinement 'SHELXL-93 (Sheldrick, 1993)'
_computing_structure_solution 'SHELXS-86 (Sheldrick, 1990)'
_diffrn_ambient_temperature 120(2)
_diffrn_measurement_device 'Nonius FAST'
_diffrn_measurement_method \w-scans
_diffrn_radiation_monochromator graphite
_diffrn_radiation_source 'fine-focus sealed tube'
_diffrn_radiation_type MoK\a
_diffrn_radiation_wavelength 0.71073
_diffrn_reflns_av_R_equivalents 0.0438
_diffrn_reflns_av_sigmaI/netI 0.0409
_diffrn_reflns_limit_h_max 17
_diffrn_reflns_limit_h_min -17
_diffrn_reflns_limit_k_max 16
_diffrn_reflns_limit_k_min -14
_diffrn_reflns_limit_l_max 18
_diffrn_reflns_limit_l_min -9
_diffrn_reflns_number 8594
_diffrn_reflns_theta_max 22.48
_diffrn_reflns_theta_min 2.56
_diffrn_standards_number 0
_exptl_absorpt_coefficient_mu 1.678
_exptl_absorpt_correction_T_max 0.847
_exptl_absorpt_correction_T_min 0.632
_exptl_absorpt_correction_type multi-scan
_exptl_crystal_colour 'dark blue'
_exptl_crystal_density_diffrn 1.600
_exptl_crystal_density_meas ?
_exptl_crystal_description block
_exptl_crystal_F_000 2076
_exptl_crystal_size_max .2
_exptl_crystal_size_mid .2
_exptl_crystal_size_min .1
_refine_diff_density_max 0.629
_refine_diff_density_min -0.473
_refine_diff_density_rms 0.102
_refine_ls_extinction_method none
_refine_ls_goodness_of_fit_all 1.076
_refine_ls_goodness_of_fit_obs 1.086
_refine_ls_hydrogen_treatment noref
_refine_ls_matrix_type full
_refine_ls_number_parameters 559
_refine_ls_number_reflns 5136
_refine_ls_number_restraints 0
_refine_ls_restrained_S_all 1.077
_refine_ls_restrained_S_obs 1.086
_refine_ls_R_factor_all 0.0599
_refine_ls_R_factor_obs 0.0459
_refine_ls_shift/esd_max 0.002
_refine_ls_shift/esd_mean 0.000
_refine_ls_structure_factor_coef Fsqd
_refine_ls_weighting_details 'w=1/[\s^2^(Fo^2^)+(0.0513P)^2^+21.7219P] where P=(Fo^2^+2Fc^2^)/3'
_refine_ls_weighting_scheme calc
_refine_ls_wR_factor_all 0.1231
_refine_ls_wR_factor_obs 0.1121
_reflns_number_observed 4287
_reflns_number_total 5137
_reflns_observed_criterion >2sigma(I)
_cod_data_source_file ic025957c_s3.cif
_cod_data_source_block xl
_cod_depositor_comments
;
The following automatic conversions were performed:

'_chemical_melting_point' value 'not measured' was changed to '?' -
the value is undefined or not given.

Automatic conversion script
Id: cif_fix_values 1569 2011-02-09 13:29:24Z adriana 

The following automatic conversions were performed:

'_exptl_crystal_density_meas' value 'not measured' was changed to '?'
- the value is perceived as not measured.

Automatic conversion script
Id: cif_fix_values 3008 2015-01-20 13:52:24Z robertas 

The following automatic conversions were performed:

'_refine_ls_weighting_scheme' value 'calc
w=1/[\s^2^(Fo^2^)+(0.0513P)^2^+21.7219P] where P=(Fo^2^+2Fc^2^)/3'
was changed to 'calc'. New tag '_refine_ls_weighting_details' was
created. The value of the new tag was set to
'w=1/[\s^2^(Fo^2^)+(0.0513P)^2^+21.7219P] where P=(Fo^2^+2Fc^2^)/3'.

Automatic conversion script
Id: cif_fix_values 3143 2015-03-26 13:38:13Z robertas 
;
_cod_database_code 4312975

loop_
_symmetry_equiv_pos_as_xyz
'x, y, z'
'-x, y+1/2, -z+1/2'
'-x, -y, -z'
'x, -y-1/2, z-1/2'

loop_
_atom_site_aniso_label
_atom_site_aniso_U_11
_atom_site_aniso_U_22
_atom_site_aniso_U_33
_atom_site_aniso_U_23
_atom_site_aniso_U_13
_atom_site_aniso_U_12
Cu1 0.0129(4) 0.0117(4) 0.0098(3) 0.0003(3) 0.0026(3) -0.0010(3)
Cu2 0.0110(4) 0.0101(4) 0.0083(3) 0.0002(2) 0.0015(3) 0.0004(3)
Cu3 0.0121(4) 0.0117(4) 0.0114(3) -0.0001(3) 0.0028(3) -0.0005(3)
Cl1 0.0166(7) 0.0182(8) 0.0216(7) -0.0001(6) 0.0099(6) -0.0034(6)
Cl2 0.0199(7) 0.0191(8) 0.0176(7) 0.0011(5) 0.0078(6) -0.0046(6)
N1 0.022(3) 0.008(2) 0.013(2) 0.001(2) 0.003(2) -0.005(2)
N2 0.021(3) 0.007(2) 0.015(2) 0.001(2) 0.005(2) -0.001(2)
N3 0.017(3) 0.012(3) 0.016(2) -0.002(2) 0.003(2) 0.004(2)
N4 0.014(2) 0.018(3) 0.009(2) -0.002(2) 0.000(2) 0.000(2)
N5 0.012(2) 0.012(3) 0.017(2) 0.000(2) 0.006(2) 0.001(2)
N6 0.015(2) 0.012(3) 0.014(2) 0.000(2) 0.005(2) -0.001(2)
N7 0.028(3) 0.009(3) 0.015(2) 0.000(2) 0.007(2) -0.005(2)
N8 0.014(3) 0.018(3) 0.006(2) 0.000(2) 0.000(2) -0.002(2)
N9 0.020(3) 0.016(3) 0.012(2) 0.000(2) 0.006(2) 0.000(2)
N10 0.023(3) 0.009(2) 0.014(2) 0.002(2) 0.003(2) -0.001(2)
N11 0.012(2) 0.012(3) 0.012(2) 0.002(2) 0.001(2) -0.003(2)
N12 0.017(2) 0.011(3) 0.016(2) 0.002(2) 0.005(2) 0.001(2)
C11 0.014(3) 0.023(3) 0.005(2) 0.003(2) -0.005(2) 0.004(3)
C12 0.016(3) 0.021(3) 0.017(3) -0.002(2) 0.000(2) -0.001(3)
C13 0.030(4) 0.012(3) 0.027(3) -0.005(2) 0.008(3) -0.001(3)
C14 0.028(4) 0.013(3) 0.022(3) -0.002(2) 0.000(3) -0.005(3)
C15 0.018(3) 0.013(3) 0.017(3) -0.001(2) 0.007(2) -0.005(2)
C31 0.013(3) 0.013(3) 0.009(2) -0.006(2) 0.002(2) -0.003(2)
C32 0.025(3) 0.010(3) 0.013(3) -0.002(2) 0.005(2) 0.005(2)
C33 0.015(3) 0.019(3) 0.015(3) -0.001(2) -0.003(2) 0.011(2)
C34 0.017(3) 0.025(4) 0.020(3) -0.010(3) -0.001(3) 0.001(3)
C35 0.020(3) 0.018(3) 0.016(3) -0.004(2) 0.005(2) -0.002(3)
C41 0.013(3) 0.023(3) 0.004(2) -0.002(2) -0.005(2) -0.003(2)
C42 0.025(3) 0.014(3) 0.016(3) -0.004(2) 0.001(3) -0.003(3)
C43 0.019(3) 0.014(3) 0.018(3) -0.006(2) -0.001(2) 0.005(2)
C44 0.013(3) 0.028(4) 0.015(3) -0.003(2) 0.006(2) 0.002(3)
C45 0.022(3) 0.026(4) 0.009(3) 0.000(2) 0.005(2) -0.005(3)
C61 0.023(3) 0.004(3) 0.010(3) -0.002(2) 0.003(2) 0.002(2)
C62 0.020(3) 0.020(3) 0.013(3) -0.002(2) 0.003(2) 0.007(3)
C63 0.020(3) 0.016(3) 0.017(3) 0.001(2) -0.001(2) 0.007(2)
C64 0.028(3) 0.021(3) 0.010(3) 0.007(2) 0.006(3) 0.004(3)
C65 0.018(3) 0.015(3) 0.015(3) -0.001(2) 0.002(2) -0.001(2)
C71 0.024(3) 0.003(3) 0.014(3) 0.000(2) -0.002(3) 0.001(2)
C72 0.023(3) 0.018(3) 0.017(3) 0.004(2) 0.005(3) 0.005(3)
C73 0.035(4) 0.015(3) 0.016(3) 0.002(2) -0.005(3) -0.004(3)
C74 0.017(3) 0.023(3) 0.027(3) 0.006(3) -0.002(3) -0.008(3)
C75 0.011(3) 0.022(3) 0.024(3) -0.001(2) 0.006(3) -0.001(2)
C91 0.014(3) 0.013(3) 0.007(3) 0.002(2) -0.002(2) 0.005(2)
C92 0.023(3) 0.011(3) 0.021(3) 0.003(2) 0.006(3) -0.002(2)
C93 0.035(4) 0.016(3) 0.013(3) -0.005(2) 0.004(3) 0.002(3)
C94 0.026(3) 0.018(3) 0.018(3) -0.001(2) 0.013(3) 0.006(3)
C95 0.019(3) 0.015(3) 0.020(3) 0.005(2) 0.010(2) 0.005(2)
C101 0.026(3) 0.011(3) 0.007(3) -0.003(2) 0.002(2) 0.008(2)
C102 0.025(3) 0.012(3) 0.020(3) -0.006(2) -0.002(3) -0.003(2)
C103 0.030(4) 0.020(3) 0.014(3) 0.003(2) -0.013(3) 0.007(3)
C104 0.023(3) 0.025(3) 0.013(3) 0.005(2) -0.001(3) 0.002(3)
C105 0.029(3) 0.012(3) 0.019(3) 0.003(2) 0.009(3) 0.006(3)
C121 0.017(3) 0.015(3) 0.019(3) -0.006(2) 0.000(2) 0.002(2)
C122 0.024(3) 0.016(3) 0.011(3) -0.002(2) -0.001(2) -0.002(3)
C123 0.022(3) 0.027(4) 0.017(3) -0.005(3) -0.006(3) -0.004(3)
C124 0.024(3) 0.014(3) 0.029(3) -0.001(3) 0.002(3) -0.004(3)
C125 0.014(3) 0.008(3) 0.023(3) 0.005(2) 0.003(2) -0.001(2)
O1 0.019(2) 0.026(2) 0.023(2) -0.001(2) 0.002(2) 0.002(2)
C5S 0.032(4) 0.023(4) 0.030(3) -0.002(3) 0.009(3) -0.005(3)
C4S 0.020(3) 0.032(4) 0.032(3) 0.006(3) -0.002(3) 0.004(3)
C3S 0.037(4) 0.038(4) 0.024(3) 0.002(3) 0.002(3) -0.003(3)
C2S 0.034(4) 0.044(4) 0.029(3) -0.002(3) -0.005(3) 0.005(3)

loop_
_atom_site_label
_atom_site_type_symbol
_atom_site_fract_x
_atom_site_fract_y
_atom_site_fract_z
_atom_site_U_iso_or_equiv
_atom_site_thermal_displace_type
_atom_site_occupancy
_atom_site_calc_flag
_atom_site_refinement_flags
_atom_site_disorder_group
Cu1 Cu -0.14700(4) 0.58748(4) 0.16978(3) 0.0114(2) Uani 1 d . .
Cu2 Cu -0.25426(4) 0.52044(4) 0.23906(3) 0.0098(2) Uani 1 d . .
Cu3 Cu -0.36357(4) 0.45334(4) 0.30635(4) 0.0116(2) Uani 1 d . .
Cl1 Cl -0.47091(8) 0.38537(8) 0.37554(8) 0.0181(3) Uani 1 d . .
Cl2 Cl -0.04224(8) 0.65914(9) 0.10382(7) 0.0183(3) Uani 1 d . .
N1 N -0.2024(3) 0.6973(3) 0.2048(2) 0.0142(10) Uani 1 d . .
N2 N -0.3237(3) 0.6235(3) 0.2202(2) 0.0143(10) Uani 1 d . .
N3 N -0.4397(3) 0.5432(3) 0.2410(3) 0.0149(10) Uani 1 d . .
N4 N -0.1139(3) 0.4625(3) 0.1556(2) 0.0139(10) Uani 1 d . .
N5 N -0.1841(3) 0.4173(3) 0.2564(2) 0.0134(10) Uani 1 d . .
N6 N -0.2613(3) 0.3800(3) 0.3559(2) 0.0136(10) Uani 1 d . .
N7 N -0.0781(3) 0.5777(3) 0.2821(3) 0.0168(11) Uani 1 d . .
N8 N -0.1980(3) 0.5680(3) 0.3414(2) 0.0129(10) Uani 1 d . .
N9 N -0.3230(3) 0.5453(3) 0.3901(2) 0.0157(10) Uani 1 d . .
N10 N -0.2431(3) 0.5778(3) 0.0731(2) 0.0154(10) Uani 1 d . .
N11 N -0.3115(3) 0.4748(3) 0.1368(2) 0.0123(10) Uani 1 d . .
N12 N -0.3835(3) 0.3778(3) 0.2045(2) 0.0141(10) Uani 1 d . .
C11 C -0.2849(3) 0.7002(4) 0.2188(3) 0.0149(12) Uani 1 d . .
C12 C -0.3189(4) 0.7793(4) 0.2372(3) 0.0182(13) Uani 1 d . .
H12A H -0.3747(4) 0.7825(4) 0.2462(3) 0.022 Uiso 1 calc R .
C13 C -0.2704(4) 0.8515(4) 0.2419(3) 0.0226(14) Uani 1 d . .
H13A H -0.2937(4) 0.9036(4) 0.2525(3) 0.027 Uiso 1 calc R .
C14 C -0.1869(4) 0.8465(4) 0.2308(3) 0.0215(13) Uani 1 d . .
H14A H -0.1526(4) 0.8945(4) 0.2354(3) 0.026 Uiso 1 calc R .
C15 C -0.1561(4) 0.7692(3) 0.2129(3) 0.0158(12) Uani 1 d . .
H15A H -0.0997(4) 0.7660(3) 0.2059(3) 0.019 Uiso 1 calc R .
C31 C -0.4097(3) 0.6143(3) 0.2080(3) 0.0116(12) Uani 1 d . .
C32 C -0.4669(4) 0.6683(3) 0.1597(3) 0.0160(12) Uani 1 d . .
H32A H -0.4470(4) 0.7153(3) 0.1352(3) 0.019 Uiso 1 calc R .
C33 C -0.5520(3) 0.6510(4) 0.1492(3) 0.0168(13) Uani 1 d . .
H33A H -0.5901(3) 0.6877(4) 0.1191(3) 0.020 Uiso 1 calc R .
C34 C -0.5814(4) 0.5794(4) 0.1830(3) 0.0211(13) Uani 1 d . .
H34A H -0.6390(4) 0.5670(4) 0.1756(3) 0.025 Uiso 1 calc R .
C35 C -0.5238(4) 0.5269(4) 0.2278(3) 0.0175(13) Uani 1 d . .
H35A H -0.5434(4) 0.4781(4) 0.2499(3) 0.021 Uiso 1 calc R .
C41 C -0.1312(3) 0.3979(4) 0.2033(3) 0.0140(12) Uani 1 d . .
C42 C -0.0987(4) 0.3159(4) 0.1930(3) 0.0189(13) Uani 1 d . .
H42A H -0.1129(4) 0.2708(4) 0.2237(3) 0.023 Uiso 1 calc R .
C43 C -0.0460(3) 0.3024(4) 0.1376(3) 0.0174(12) Uani 1 d . .
H43A H -0.0227(3) 0.2490(4) 0.1321(3) 0.021 Uiso 1 calc R .
C44 C -0.0281(3) 0.3698(4) 0.0899(3) 0.0185(13) Uani 1 d . .
H44A H 0.0073(3) 0.3625(4) 0.0520(3) 0.022 Uiso 1 calc R .
C45 C -0.0638(4) 0.4466(4) 0.1002(3) 0.0187(13) Uani 1 d . .
H45A H -0.0531(4) 0.4910(4) 0.0671(3) 0.022 Uiso 1 calc R .
C61 C -0.1875(3) 0.3728(3) 0.3255(3) 0.0120(12) Uani 1 d . .
C62 C -0.1196(4) 0.3260(4) 0.3667(3) 0.0177(13) Uani 1 d . .
H62A H -0.0690(4) 0.3220(4) 0.3464(3) 0.021 Uiso 1 calc R .
C63 C -0.1277(4) 0.2861(3) 0.4369(3) 0.0181(13) Uani 1 d . .
H63A H -0.0828(4) 0.2551(3) 0.4643(3) 0.022 Uiso 1 calc R .
C64 C -0.2035(4) 0.2922(4) 0.4667(3) 0.0195(13) Uani 1 d . .
H64A H -0.2112(4) 0.2636(4) 0.5128(3) 0.023 Uiso 1 calc R .
C65 C -0.2663(4) 0.3416(3) 0.4261(3) 0.0161(12) Uani 1 d . .
H65A H -0.3154(4) 0.3493(3) 0.4480(3) 0.019 Uiso 1 calc R .
C71 C -0.1114(4) 0.5752(3) 0.3508(3) 0.0141(12) Uani 1 d . .
C72 C -0.0561(4) 0.5740(4) 0.4240(3) 0.0192(13) Uani 1 d . .
H72A H -0.0780(4) 0.5757(4) 0.4715(3) 0.023 Uiso 1 calc R .
C73 C 0.0300(4) 0.5703(4) 0.4259(3) 0.0226(14) Uani 1 d . .
H73A H 0.0663(4) 0.5704(4) 0.4745(3) 0.027 Uiso 1 calc R .
C74 C 0.0628(4) 0.5666(4) 0.3551(3) 0.0231(14) Uani 1 d . .
H74A H 0.1207(4) 0.5609(4) 0.3549(3) 0.028 Uiso 1 calc R .
C75 C 0.0067(3) 0.5716(4) 0.2858(3) 0.0187(13) Uani 1 d . .
H75A H 0.0281(3) 0.5708(4) 0.2381(3) 0.022 Uiso 1 calc R .
C91 C -0.2463(3) 0.5857(3) 0.3991(3) 0.0117(12) Uani 1 d . .
C92 C -0.2250(4) 0.6448(3) 0.4610(3) 0.0180(13) Uani 1 d . .
H92A H -0.1739(4) 0.6740(3) 0.4662(3) 0.022 Uiso 1 calc R .
C93 C -0.2798(4) 0.6591(4) 0.5135(3) 0.0213(14) Uani 1 d . .
H93A H -0.2640(4) 0.6956(4) 0.5564(3) 0.026 Uiso 1 calc R .
C94 C -0.3572(4) 0.6208(4) 0.5041(3) 0.0195(13) Uani 1 d . .
H94A H -0.3951(4) 0.6317(4) 0.5391(3) 0.023 Uiso 1 calc R .
C95 C -0.3776(4) 0.5652(3) 0.4410(3) 0.0171(13) Uani 1 d . .
H95A H -0.4310(4) 0.5403(3) 0.4329(3) 0.021 Uiso 1 calc R .
C101 C -0.3113(4) 0.5252(3) 0.0709(3) 0.0147(12) Uani 1 d . .
C102 C -0.3777(4) 0.5305(4) 0.0072(3) 0.0195(13) Uani 1 d . .
H10A H -0.4242(4) 0.4947(4) 0.0057(3) 0.023 Uiso 1 calc R .
C103 C -0.3759(4) 0.5875(4) -0.0532(3) 0.0227(14) Uani 1 d . .
H10B H -0.4214(4) 0.5917(4) -0.0947(3) 0.027 Uiso 1 calc R .
C104 C -0.3053(4) 0.6387(4) -0.0515(3) 0.0210(13) Uani 1 d . .
H10C H -0.3014(4) 0.6764(4) -0.0929(3) 0.025 Uiso 1 calc R .
C105 C -0.2415(4) 0.6328(4) 0.0121(3) 0.0198(13) Uani 1 d . .
H10D H -0.1947(4) 0.6683(4) 0.0136(3) 0.024 Uiso 1 calc R .
C121 C -0.3581(3) 0.4019(3) 0.1354(3) 0.0172(13) Uani 1 d . .
C122 C -0.3766(4) 0.3484(3) 0.0676(3) 0.0174(13) Uani 1 d . .
H12B H -0.3556(4) 0.3618(3) 0.0211(3) 0.021 Uiso 1 calc R .
C123 C -0.4247(4) 0.2778(4) 0.0701(3) 0.0228(14) Uani 1 d . .
H12C H -0.4391(4) 0.2445(4) 0.0247(3) 0.027 Uiso 1 calc R .
C124 C -0.4525(4) 0.2551(4) 0.1406(3) 0.0228(14) Uani 1 d . .
H12D H -0.4859(4) 0.2072(4) 0.1436(3) 0.027 Uiso 1 calc R .
C125 C -0.4289(3) 0.3059(3) 0.2051(3) 0.0152(12) Uani 1 d . .
H12E H -0.4453(3) 0.2898(3) 0.2530(3) 0.018 Uiso 1 calc R .
O1 O 0.2351(2) 0.5632(3) 0.2501(2) 0.0230(9) Uani 1 d . .
C5S C 0.2746(4) 0.6178(4) 0.3128(3) 0.0276(14) Uani 1 d . .
H5SA H 0.2323(4) 0.6533(4) 0.3317(3) 0.033 Uiso 1 calc R .
H5SB H 0.3156(4) 0.6545(4) 0.2934(3) 0.033 Uiso 1 calc R .
C4S C 0.1947(4) 0.6102(4) 0.1824(4) 0.0287(15) Uani 1 d . .
H4SA H 0.2339(4) 0.6515(4) 0.1667(4) 0.034 Uiso 1 calc R .
H4SB H 0.1461(4) 0.6405(4) 0.1960(4) 0.034 Uiso 1 calc R .
C3S C 0.3181(4) 0.5621(4) 0.3797(4) 0.034(2) Uani 1 d . .
H3SA H 0.3450(4) 0.5972(4) 0.4226(4) 0.050 Uiso 1 calc R .
H3SB H 0.3599(4) 0.5275(4) 0.3604(4) 0.050 Uiso 1 calc R .
H3SC H 0.2769(4) 0.5262(4) 0.3985(4) 0.050 Uiso 1 calc R .
C2S C 0.1668(4) 0.5504(4) 0.1153(4) 0.037(2) Uani 1 d . .
H2SA H 0.1396(4) 0.5818(4) 0.0698(4) 0.055 Uiso 1 calc R .
H2SB H 0.1276(4) 0.5100(4) 0.1310(4) 0.055 Uiso 1 calc R .
H2SC H 0.2151(4) 0.5210(4) 0.1018(4) 0.055 Uiso 1 calc R .

loop_
_atom_type_symbol
_atom_type_description
_atom_type_scat_dispersion_real
_atom_type_scat_dispersion_imag
_atom_type_scat_source
C C 0.0033 0.0016 'International Tables Vol C Tables 4.2.6.8 and 6.1.1.4'
H H 0.0000 0.0000 'International Tables Vol C Tables 4.2.6.8 and 6.1.1.4'
N N 0.0061 0.0033 'International Tables Vol C Tables 4.2.6.8 and 6.1.1.4'
Cl Cl 0.1484 0.1585 'International Tables Vol C Tables 4.2.6.8 and 6.1.1.4'
Cu Cu 0.3201 1.2651 'International Tables Vol C Tables 4.2.6.8 and 6.1.1.4'
O O 0.0106 0.0060 'International Tables Vol C Tables 4.2.6.8 and 6.1.1.4'

loop_
_geom_angle_atom_site_label_1
_geom_angle_atom_site_label_2
_geom_angle_atom_site_label_3
_geom_angle
_geom_angle_site_symmetry_1
_geom_angle_site_symmetry_3
_geom_angle_publ_flag
N7 Cu1 N4 85.8(2) . . y
N7 Cu1 N10 162.6(2) . . y
N4 Cu1 N10 90.5(2) . . y
N7 Cu1 N1 89.2(2) . . y
N4 Cu1 N1 163.5(2) . . y
N10 Cu1 N1 89.6(2) . . y
N7 Cu1 Cl2 99.00(13) . . y
N4 Cu1 Cl2 100.35(12) . . y
N10 Cu1 Cl2 98.43(12) . . y
N1 Cu1 Cl2 95.93(12) . . y
N7 Cu1 Cu2 80.49(13) . . y
N4 Cu1 Cu2 81.88(12) . . y
N10 Cu1 Cu2 82.12(12) . . y
N1 Cu1 Cu2 81.81(12) . . y
Cl2 Cu1 Cu2 177.68(4) . . y
N2 Cu2 N11 89.3(2) . . y
N2 Cu2 N5 179.2(2) . . y
N11 Cu2 N5 90.2(2) . . y
N2 Cu2 N8 89.8(2) . . y
N11 Cu2 N8 179.0(2) . . y
N5 Cu2 N8 90.7(2) . . y
N2 Cu2 Cu1 89.29(12) . . y
N11 Cu2 Cu1 89.72(12) . . y
N5 Cu2 Cu1 90.05(12) . . y
N8 Cu2 Cu1 90.31(12) . . y
N2 Cu2 Cu3 90.26(12) . . y
N11 Cu2 Cu3 89.39(12) . . y
N5 Cu2 Cu3 90.39(12) . . y
N8 Cu2 Cu3 90.58(12) . . y
Cu1 Cu2 Cu3 179.01(3) . . y
N9 Cu3 N6 88.3(2) . . y
N9 Cu3 N3 89.1(2) . . y
N6 Cu3 N3 163.5(2) . . y
N9 Cu3 N12 164.7(2) . . y
N6 Cu3 N12 91.5(2) . . y
N3 Cu3 N12 86.9(2) . . y
N9 Cu3 Cl1 98.10(12) . . y
N6 Cu3 Cl1 97.41(12) . . y
N3 Cu3 Cl1 99.04(13) . . y
N12 Cu3 Cl1 97.08(12) . . y
N9 Cu3 Cu2 81.49(12) . . y
N6 Cu3 Cu2 81.66(12) . . y
N3 Cu3 Cu2 81.88(12) . . y
N12 Cu3 Cu2 83.36(12) . . y
Cl1 Cu3 Cu2 178.99(5) . . y
C15 N1 C11 118.6(5) . . ?
C15 N1 Cu1 118.5(4) . . ?
C11 N1 Cu1 122.8(4) . . ?
C11 N2 C31 123.0(4) . . ?
C11 N2 Cu2 119.2(3) . . ?
C31 N2 Cu2 117.8(3) . . ?
C35 N3 C31 119.4(5) . . ?
C35 N3 Cu3 116.3(4) . . ?
C31 N3 Cu3 124.2(3) . . ?
C41 N4 C45 118.6(5) . . ?
C41 N4 Cu1 124.4(3) . . ?
C45 N4 Cu1 116.7(4) . . ?
C41 N5 C61 124.3(4) . . ?
C41 N5 Cu2 118.9(3) . . ?
C61 N5 Cu2 116.6(3) . . ?
C65 N6 C61 118.4(5) . . ?
C65 N6 Cu3 117.0(3) . . ?
C61 N6 Cu3 124.5(3) . . ?
C75 N7 C71 119.1(5) . . ?
C75 N7 Cu1 115.8(3) . . ?
C71 N7 Cu1 125.1(4) . . ?
C71 N8 C91 125.0(4) . . ?
C71 N8 Cu2 116.3(3) . . ?
C91 N8 Cu2 118.6(3) . . ?
C95 N9 C91 118.5(4) . . ?
C95 N9 Cu3 116.0(4) . . ?
C91 N9 Cu3 125.5(3) . . ?
C105 N10 C101 118.7(5) . . ?
C105 N10 Cu1 117.3(4) . . ?
C101 N10 Cu1 123.7(3) . . ?
C121 N11 C101 122.9(5) . . ?
C121 N11 Cu2 119.9(3) . . ?
C101 N11 Cu2 116.6(3) . . ?
C125 N12 C121 118.6(5) . . ?
C125 N12 Cu3 119.0(3) . . ?
C121 N12 Cu3 122.2(4) . . ?
N2 C11 N1 115.3(5) . . ?
N2 C11 C12 125.7(5) . . ?
N1 C11 C12 118.7(5) . . ?
C13 C12 C11 120.5(5) . . ?
C12 C13 C14 119.8(5) . . ?
C15 C14 C13 118.1(5) . . ?
N1 C15 C14 124.1(5) . . ?
N2 C31 N3 115.8(4) . . ?
N2 C31 C32 124.6(5) . . ?
N3 C31 C32 119.5(5) . . ?
C33 C32 C31 119.6(5) . . ?
C32 C33 C34 120.3(5) . . ?
C35 C34 C33 118.6(5) . . ?
N3 C35 C34 122.6(5) . . ?
N4 C41 N5 115.8(5) . . ?
N4 C41 C42 119.7(5) . . ?
N5 C41 C42 124.4(5) . . ?
C43 C42 C41 120.2(5) . . ?
C42 C43 C44 119.1(5) . . ?
C45 C44 C43 118.2(5) . . ?
N4 C45 C44 124.1(5) . . ?
N6 C61 N5 115.9(5) . . ?
N6 C61 C62 120.0(5) . . ?
N5 C61 C62 124.0(5) . . ?
C63 C62 C61 120.0(5) . . ?
C62 C63 C64 119.7(5) . . ?
C65 C64 C63 118.0(5) . . ?
N6 C65 C64 123.9(5) . . ?
N7 C71 N8 115.4(4) . . ?
N7 C71 C72 118.8(5) . . ?
N8 C71 C72 125.6(5) . . ?
C73 C72 C71 120.5(5) . . ?
C72 C73 C74 119.9(5) . . ?
C75 C74 C73 117.2(6) . . ?
N7 C75 C74 124.2(5) . . ?
N9 C91 N8 115.0(4) . . ?
N9 C91 C92 119.8(5) . . ?
N8 C91 C92 125.0(5) . . ?
C93 C92 C91 119.7(5) . . ?
C94 C93 C92 121.1(5) . . ?
C93 C94 C95 117.8(5) . . ?
N9 C95 C94 123.0(5) . . ?
N10 C101 N11 115.8(5) . . ?
N10 C101 C102 119.4(5) . . ?
N11 C101 C102 124.6(5) . . ?
C103 C102 C101 121.2(6) . . ?
C102 C103 C104 118.8(5) . . ?
C105 C104 C103 118.7(5) . . ?
N10 C105 C104 123.1(5) . . ?
N12 C121 N11 117.2(5) . . ?
N12 C121 C122 119.0(5) . . ?
N11 C121 C122 123.6(5) . . ?
C123 C122 C121 120.4(5) . . ?
C122 C123 C124 119.9(5) . . ?
C125 C124 C123 117.3(5) . . ?
N12 C125 C124 124.7(5) . . ?
C4S O1 C5S 112.0(4) . . ?
O1 C5S C3S 107.8(5) . . ?
O1 C4S C2S 109.3(5) . . ?

loop_
_geom_bond_atom_site_label_1
_geom_bond_atom_site_label_2
_geom_bond_distance
_geom_bond_site_symmetry_2
_geom_bond_publ_flag
Cu1 N7 2.050(5) . y
Cu1 N4 2.060(4) . y
Cu1 N10 2.067(4) . y
Cu1 N1 2.071(4) . y
Cu1 Cl2 2.4364(14) . y
Cu1 Cu2 2.4672(8) . y
Cu2 N2 1.963(4) . y
Cu2 N11 1.965(4) . y
Cu2 N5 1.967(4) . y
Cu2 N8 1.973(4) . y
Cu2 Cu3 2.4735(8) . y
Cu3 N9 2.060(4) . y
Cu3 N6 2.068(4) . y
Cu3 N3 2.068(4) . y
Cu3 N12 2.081(4) . y
Cu3 Cl1 2.4737(13) . y
N1 C15 1.346(7) . ?
N1 C11 1.378(7) . ?
N2 C11 1.358(7) . ?
N2 C31 1.364(7) . ?
N3 C35 1.352(7) . ?
N3 C31 1.372(7) . ?
N4 C41 1.355(7) . ?
N4 C45 1.356(7) . ?
N5 C41 1.366(7) . ?
N5 C61 1.375(7) . ?
N6 C65 1.350(7) . ?
N6 C61 1.366(7) . ?
N7 C75 1.350(7) . ?
N7 C71 1.361(7) . ?
N8 C71 1.373(7) . ?
N8 C91 1.370(7) . ?
N9 C95 1.360(7) . ?
N9 C91 1.368(7) . ?
N10 C105 1.354(7) . ?
N10 C101 1.364(7) . ?
N11 C121 1.366(7) . ?
N11 C101 1.373(7) . ?
N12 C125 1.345(7) . ?
N12 C121 1.356(7) . ?
C11 C12 1.415(8) . ?
C12 C13 1.369(8) . ?
C13 C14 1.381(8) . ?
C14 C15 1.364(8) . ?
C31 C32 1.411(8) . ?
C32 C33 1.370(8) . ?
C33 C34 1.381(8) . ?
C34 C35 1.373(8) . ?
C41 C42 1.413(8) . ?
C42 C43 1.378(8) . ?
C43 C44 1.392(8) . ?
C44 C45 1.359(8) . ?
C61 C62 1.403(8) . ?
C62 C63 1.372(8) . ?
C63 C64 1.389(8) . ?
C64 C65 1.366(8) . ?
C71 C72 1.405(8) . ?
C72 C73 1.374(8) . ?
C73 C74 1.389(8) . ?
C74 C75 1.363(8) . ?
C91 C92 1.404(8) . ?
C92 C93 1.366(8) . ?
C93 C94 1.363(8) . ?
C94 C95 1.382(8) . ?
C101 C102 1.393(8) . ?
C102 C103 1.365(8) . ?
C103 C104 1.384(9) . ?
C104 C105 1.365(8) . ?
C121 C122 1.420(8) . ?
C122 C123 1.355(8) . ?
C123 C124 1.389(8) . ?
C124 C125 1.360(8) . ?
O1 C4S 1.431(7) . ?
O1 C5S 1.434(7) . ?
C5S C3S 1.514(9) . ?
C4S C2S 1.491(9) . ?
